data_2219224
loop_
_publ_author_name
'Lin, De-Jun'
'Sun, Yu'
'Li, Zhong-Shu'
'Sun, Bai-Wang'

_publ_section_title
;
 3-Benzyloxypyridin-2-amine
;
_journal_coeditor_code AT2616
_journal_issue 9
_journal_name_full 'Acta Crystallographica Section E'
_journal_page_first o1846
_journal_paper_doi 10.1107/S160053680802730X
_journal_volume 64
_journal_year 2008
_chemical_formula_iupac 'C12 H12 N2 O'
_chemical_formula_moiety 'C12 H12 N2 O'
_chemical_formula_sum 'C12 H12 N2 O'
_chemical_formula_weight 200.24
_chemical_name_systematic
;
3-Benzyloxypyridin-2-amine
;
_space_group_IT_number 61
_symmetry_cell_setting orthorhombic
_symmetry_space_group_name_Hall '-P 2ac 2ab'
_symmetry_space_group_name_H-M 'P b c a'
_atom_sites_solution_hydrogens geom
_atom_sites_solution_primary direct
_atom_sites_solution_secondary difmap
_audit_creation_method SHELXL-97
_cell_angle_alpha 90.00
_cell_angle_beta 90.00
_cell_angle_gamma 90.00
_cell_formula_units_Z 8
_cell_length_a 12.852(3)
_cell_length_b 7.4068(15)
_cell_length_c 22.561(4)
_cell_measurement_reflns_used 21430
_cell_measurement_temperature 293(2)
_cell_measurement_theta_max 27.47
_cell_measurement_theta_min 3.14
_cell_volume 2147.6(8)
_computing_cell_refinement 'CrystalClear (Rigaku, 2005)'
_computing_data_collection 'CrystalClear (Rigaku, 2005)'
_computing_data_reduction 'CrystalClear (Rigaku, 2005)'
_computing_molecular_graphics 'SHELXTL (Sheldrick, 2008)'
_computing_publication_material 'SHELXTL (Sheldrick, 2008)'
_computing_structure_refinement 'SHELXL97 (Sheldrick, 2008)'
_computing_structure_solution 'SHELXS97 (Sheldrick, 2008)'
_diffrn_ambient_temperature 293(2)
_diffrn_detector_area_resol_mean 8.192
_diffrn_measured_fraction_theta_full 0.998
_diffrn_measured_fraction_theta_max 0.998
_diffrn_measurement_device_type 'Bruker SMART 1K CCD area-detector'
_diffrn_measurement_method 'Thin-slice \w'
_diffrn_radiation_monochromator graphite
_diffrn_radiation_source 'fine-focus sealed tube'
_diffrn_radiation_type MoK\a
_diffrn_radiation_wavelength 0.71073
_diffrn_reflns_av_R_equivalents 0.0836
_diffrn_reflns_av_sigmaI/netI 0.0485
_diffrn_reflns_limit_h_max 16
_diffrn_reflns_limit_h_min -16
_diffrn_reflns_limit_k_max 9
_diffrn_reflns_limit_k_min -9
_diffrn_reflns_limit_l_max 29
_diffrn_reflns_limit_l_min -29
_diffrn_reflns_number 19827
_diffrn_reflns_theta_full 27.47
_diffrn_reflns_theta_max 27.47
_diffrn_reflns_theta_min 3.17
_diffrn_standards_number 0
_exptl_absorpt_coefficient_mu 0.081
_exptl_absorpt_correction_T_max 0.991
_exptl_absorpt_correction_T_min 0.982
_exptl_absorpt_correction_type multi-scan
_exptl_absorpt_process_details '(CrystalClear; Rigaku, 2005)'
_exptl_crystal_colour Colourless
_exptl_crystal_density_diffrn 1.239
_exptl_crystal_density_method 'not measured'
_exptl_crystal_description Block
_exptl_crystal_F_000 848
_exptl_crystal_size_max 0.1500
_exptl_crystal_size_mid 0.1000
_exptl_crystal_size_min 0.0700
_refine_diff_density_max 0.134
_refine_diff_density_min -0.154
_refine_ls_extinction_method none
_refine_ls_goodness_of_fit_ref 1.067
_refine_ls_hydrogen_treatment constr
_refine_ls_matrix_type full
_refine_ls_number_parameters 136
_refine_ls_number_reflns 2458
_refine_ls_number_restraints 0
_refine_ls_restrained_S_all 1.067
_refine_ls_R_factor_all 0.1261
_refine_ls_R_factor_gt 0.0667
_refine_ls_shift/su_max 0.000
_refine_ls_shift/su_mean 0.000
_refine_ls_structure_factor_coef Fsqd
_refine_ls_weighting_details 'calc w=1/[\s^2^(Fo^2^)+(0.0492P)^2^+0.5758P] where P=(Fo^2^+2Fc^2^)/3'
_refine_ls_weighting_scheme calc
_refine_ls_wR_factor_gt 0.1351
_refine_ls_wR_factor_ref 0.1571
_reflns_number_gt 1375
_reflns_number_total 2458
_reflns_threshold_expression I>2\s(I)
_cod_data_source_file at2616.cif
_cod_data_source_block I
_cod_database_code 2219224
_cod_database_fobs_code 2219224

loop_
_symmetry_equiv_pos_as_xyz
'x, y, z'
'-x+1/2, -y, z+1/2'
'x+1/2, -y+1/2, -z'
'-x, y+1/2, -z+1/2'
'-x, -y, -z'
'x-1/2, y, -z-1/2'
'-x-1/2, y-1/2, z'
'x, -y-1/2, z-1/2'

loop_
_atom_site_type_symbol
_atom_site_label
_atom_site_fract_x
_atom_site_fract_y
_atom_site_fract_z
_atom_site_U_iso_or_equiv
_atom_site_adp_type
_atom_site_calc_flag
_atom_site_refinement_flags
_atom_site_occupancy
C C1 0.66421(18) 0.4734(3) -0.00746(11) 0.0624(7) Uani d . 1
H H1A 0.6925 0.3609 0.0012 0.075 Uiso calc R 1
C C2 0.65962(19) 0.5359(4) -0.06581(11) 0.0689(7) Uani d . 1
H H2A 0.6860 0.4667 -0.0967 0.083 Uiso calc R 1
C C3 0.61591(19) 0.6997(4) -0.07666(11) 0.0648(7) Uani d . 1
H H3A 0.6124 0.7391 -0.1157 0.078 Uiso calc R 1
C C4 0.58293(17) 0.7505(3) 0.02173(10) 0.0501(6) Uani d . 1
C C5 0.62616(17) 0.5814(3) 0.03648(10) 0.0502(6) Uani d . 1
C C6 0.65634(19) 0.3704(3) 0.11541(11) 0.0630(7) Uani d . 1
H H6A 0.7283 0.3488 0.1046 0.076 Uiso calc R 1
H H6B 0.6135 0.2785 0.0969 0.076 Uiso calc R 1
C C7 0.64405(17) 0.3635(3) 0.18162(11) 0.0546(6) Uani d . 1
C C8 0.5582(2) 0.4375(3) 0.20964(11) 0.0659(7) Uani d . 1
H H8A 0.5056 0.4899 0.1871 0.079 Uiso calc R 1
C C9 0.5499(2) 0.4343(4) 0.27071(12) 0.0763(8) Uani d . 1
H H9A 0.4922 0.4855 0.2891 0.092 Uiso calc R 1
C C10 0.6265(3) 0.3558(4) 0.30437(13) 0.0833(9) Uani d . 1
H H10A 0.6213 0.3540 0.3455 0.100 Uiso calc R 1
C C11 0.7103(3) 0.2807(4) 0.27693(13) 0.0899(9) Uani d . 1
H H11A 0.7617 0.2256 0.2996 0.108 Uiso calc R 1
C C12 0.7201(2) 0.2850(3) 0.21579(12) 0.0726(8) Uani d . 1
H H12A 0.7784 0.2346 0.1978 0.087 Uiso calc R 1
N N1 0.54785(16) 0.8603(3) 0.06572(8) 0.0714(7) Uani d . 1
H H1B 0.5227 0.9648 0.0572 0.086 Uiso calc R 1
H H1C 0.5508 0.8253 0.1020 0.086 Uiso calc R 1
N N2 0.57740(15) 0.8083(3) -0.03408(8) 0.0577(5) Uani d . 1
O O1 0.62485(13) 0.5449(2) 0.09615(7) 0.0628(5) Uani d . 1

loop_
_atom_site_aniso_label
_atom_site_aniso_U_11
_atom_site_aniso_U_22
_atom_site_aniso_U_33
_atom_site_aniso_U_12
_atom_site_aniso_U_13
_atom_site_aniso_U_23
C1 0.0613(16) 0.0619(15) 0.0641(17) 0.0114(13) -0.0064(12) -0.0070(13)
C2 0.0723(17) 0.0770(18) 0.0575(17) 0.0122(14) 0.0023(13) -0.0152(14)
C3 0.0654(16) 0.0796(18) 0.0494(14) 0.0048(14) 0.0042(12) -0.0011(13)
C4 0.0492(13) 0.0506(13) 0.0506(13) 0.0023(11) 0.0016(10) 0.0002(11)
C5 0.0462(13) 0.0560(14) 0.0484(13) 0.0015(10) -0.0037(10) -0.0016(11)
C6 0.0676(17) 0.0540(15) 0.0673(17) 0.0115(12) -0.0057(13) 0.0004(12)
C7 0.0581(15) 0.0411(12) 0.0645(15) 0.0025(11) -0.0048(12) 0.0068(11)
C8 0.0588(15) 0.0680(16) 0.0709(17) 0.0074(13) -0.0004(13) 0.0095(13)
C9 0.0757(19) 0.0759(19) 0.077(2) 0.0016(15) 0.0155(15) 0.0037(15)
C10 0.105(2) 0.079(2) 0.0653(18) 0.0010(18) 0.0042(17) 0.0146(16)
C11 0.105(3) 0.091(2) 0.074(2) 0.0223(19) -0.0172(18) 0.0197(17)
C12 0.0774(19) 0.0659(17) 0.0747(18) 0.0221(14) -0.0066(14) 0.0062(14)
N1 0.1049(18) 0.0599(12) 0.0493(11) 0.0246(12) 0.0085(11) 0.0024(10)
N2 0.0612(13) 0.0633(12) 0.0486(11) 0.0010(10) 0.0049(9) 0.0027(10)
O1 0.0838(12) 0.0531(10) 0.0517(10) 0.0124(8) -0.0015(8) 0.0041(8)

loop_
_atom_type_symbol
_atom_type_description
_atom_type_scat_dispersion_real
_atom_type_scat_dispersion_imag
_atom_type_scat_source
C C 0.0033 0.0016 'International Tables Vol C Tables 4.2.6.8 and 6.1.1.4'
H H 0.0000 0.0000 'International Tables Vol C Tables 4.2.6.8 and 6.1.1.4'
N N 0.0061 0.0033 'International Tables Vol C Tables 4.2.6.8 and 6.1.1.4'
O O 0.0106 0.0060 'International Tables Vol C Tables 4.2.6.8 and 6.1.1.4'

loop_
_geom_angle_atom_site_label_1
_geom_angle_atom_site_label_2
_geom_angle_atom_site_label_3
_geom_angle
C5 C1 C2 118.4(2)
C5 C1 H1A 120.8
C2 C1 H1A 120.8
C3 C2 C1 118.9(2)
C3 C2 H2A 120.5
C1 C2 H2A 120.5
N2 C3 C2 123.8(2)
N2 C3 H3A 118.1
C2 C3 H3A 118.1
N2 C4 N1 118.7(2)
N2 C4 C5 122.0(2)
N1 C4 C5 119.3(2)
C1 C5 O1 127.0(2)
C1 C5 C4 119.4(2)
O1 C5 C4 113.67(19)
O1 C6 C7 107.75(18)
O1 C6 H6A 110.2
C7 C6 H6A 110.2
O1 C6 H6B 110.2
C7 C6 H6B 110.2
H6A C6 H6B 108.5
C12 C7 C8 118.6(2)
C12 C7 C6 119.8(2)
C8 C7 C6 121.6(2)
C9 C8 C7 120.7(2)
C9 C8 H8A 119.7
C7 C8 H8A 119.7
C10 C9 C8 120.2(3)
C10 C9 H9A 119.9
C8 C9 H9A 119.9
C11 C10 C9 119.3(3)
C11 C10 H10A 120.4
C9 C10 H10A 120.4
C10 C11 C12 121.1(3)
C10 C11 H11A 119.5
C12 C11 H11A 119.5
C7 C12 C11 120.2(3)
C7 C12 H12A 119.9
C11 C12 H12A 119.9
C4 N1 H1B 120.0
C4 N1 H1C 120.0
H1B N1 H1C 120.0
C4 N2 C3 117.5(2)
C5 O1 C6 118.36(18)

loop_
_geom_bond_atom_site_label_1
_geom_bond_atom_site_label_2
_geom_bond_distance
C1 C5 1.365(3)
C1 C2 1.397(3)
C1 H1A 0.9300
C2 C3 1.359(3)
C2 H2A 0.9300
C3 N2 1.347(3)
C3 H3A 0.9300
C4 N2 1.332(3)
C4 N1 1.360(3)
C4 C5 1.410(3)
C5 O1 1.373(3)
C6 O1 1.422(3)
C6 C7 1.503(3)
C6 H6A 0.9700
C6 H6B 0.9700
C7 C12 1.374(3)
C7 C8 1.384(3)
C8 C9 1.382(3)
C8 H8A 0.9300
C9 C10 1.373(4)
C9 H9A 0.9300
C10 C11 1.361(4)
C10 H10A 0.9300
C11 C12 1.386(4)
C11 H11A 0.9300
C12 H12A 0.9300
N1 H1B 0.8600
N1 H1C 0.8600

loop_
_geom_hbond_atom_site_label_D
_geom_hbond_atom_site_label_H
_geom_hbond_atom_site_label_A
_geom_hbond_site_symmetry_A
_geom_hbond_distance_DH
_geom_hbond_distance_HA
_geom_hbond_distance_DA
_geom_hbond_angle_DHA
_geom_hbond_publ_flag
N1 H1B N2 5_675 0.86 2.18 3.021(3) 166 yes
N1 H1C O1 . 0.86 2.29 2.628(3) 104 yes

loop_
_geom_torsion_atom_site_label_1
_geom_torsion_atom_site_label_2
_geom_torsion_atom_site_label_3
_geom_torsion_atom_site_label_4
_geom_torsion
C5 C1 C2 C3 -1.2(4)
C1 C2 C3 N2 0.9(4)
C2 C1 C5 O1 -179.2(2)
C2 C1 C5 C4 0.6(3)
N2 C4 C5 C1 0.4(3)
N1 C4 C5 C1 -178.1(2)
N2 C4 C5 O1 -179.8(2)
N1 C4 C5 O1 1.7(3)
O1 C6 C7 C12 -137.2(2)
O1 C6 C7 C8 41.6(3)
C12 C7 C8 C9 0.7(4)
C6 C7 C8 C9 -178.1(2)
C7 C8 C9 C10 -0.6(4)
C8 C9 C10 C11 -0.3(4)
C9 C10 C11 C12 1.1(5)
C8 C7 C12 C11 0.0(4)
C6 C7 C12 C11 178.9(2)
C10 C11 C12 C7 -1.0(5)
N1 C4 N2 C3 177.8(2)
C5 C4 N2 C3 -0.7(3)
C2 C3 N2 C4 0.0(4)
C1 C5 O1 C6 -6.8(3)
C4 C5 O1 C6 173.45(19)
C7 C6 O1 C5 -177.93(18)

loop_
_cod_related_entry_id
_cod_related_entry_database
_cod_related_entry_code
1 ChemSpider 81554
